data_7237124
loop_
_publ_author_name
'Szimhardt, Norbert'
'Wurzenberger, Maximilian H. H.'
'Klap\"otke, Thomas M.'
'Lechner, Jasmin T.'
'Reichherzer, Hannes'
'Unger, Cornelia C.'
'Stierstorfer, J\"org'

_publ_section_title
;
 Highly functional energetic complexes: stability tuning through
 coordination diversity of isomeric propyl-linked ditetrazoles
;
_journal_issue 15
_journal_name_full 'Journal of Materials Chemistry A'
_journal_page_first 6565
_journal_paper_doi 10.1039/C8TA01412D
_journal_volume 6
_journal_year 2018
_chemical_formula_moiety '3(C5 H8 N8 Zn0.33), 2(Cl O4)'
_chemical_formula_sum 'C15 H24 Cl2 N24 O8 Zn'
_chemical_formula_weight 804.85
_chemical_name_common 'tris(1,1-ditetrazolylpropane) zinc(II) diperchlorate'
_chemical_name_systematic
;
tris(1,1-ditetrazolylpropane) zinc(II) diperchlorate'
;
_space_group_IT_number 165
_space_group_name_Hall '-P 3 2"c'
_space_group_name_H-M_alt 'P -3 c 1'
_symmetry_cell_setting hexagonal
_symmetry_Int_Tables_number 165
_symmetry_space_group_name_Hall '-P 3 2"c'
_symmetry_space_group_name_H-M 'P -3 c 1'
_atom_sites_solution_hydrogens mixed
_audit_creation_date
;
'Fri Aug 05 19:15:44 2016'
;
_audit_creation_method SHELXL-2013
_audit_update_record
;
2018-01-12 deposited with the CCDC.
2018-03-08 downloaded from the CCDC.
;
_cell_angle_alpha 90
_cell_angle_beta 90
_cell_angle_gamma 120
_cell_formula_units_Z 2
_cell_length_a 11.0824(3)
_cell_length_b 11.0824(3)
_cell_length_c 14.7279(8)
_cell_measurement_reflns_used 2167
_cell_measurement_temperature 173(2)
_cell_measurement_theta_max 27.6970
_cell_measurement_theta_min 5.0490
_cell_volume 1566.53(10)
_computing_cell_refinement
;
CrysAlisPro, Agilent Technologies,
Version 1.171.37.33 (release 27-03-2014 CrysAlis171 .NET)
(compiled Mar 27 2014,17:12:48)
;
_computing_data_collection
;
CrysAlisPro, Agilent Technologies,
Version 1.171.37.33 (release 27-03-2014 CrysAlis171 .NET)
(compiled Mar 27 2014,17:12:48)
;
_computing_data_reduction
;
CrysAlisPro, Agilent Technologies,
Version 1.171.37.33 (release 27-03-2014 CrysAlis171 .NET)
(compiled Mar 27 2014,17:12:48)
;
_computing_structure_refinement 'SHELXL-2013 (Sheldrick, 2013)'
_diffrn_ambient_temperature 173(2)
_diffrn_detector 'CCD plate'
_diffrn_detector_area_resol_mean 15.9809
_diffrn_detector_type Sapphire3
_diffrn_measured_fraction_theta_full 0.994
_diffrn_measured_fraction_theta_max 0.964
_diffrn_measurement_details
;
#__ type_ start__ end____ width___ exp.time_
  1 omega  -93.00  -36.00   1.0000   25.0000
omega____ theta____ kappa____ phi______ frames
    -      -28.6994  133.0000   19.0000 57

#__ type_ start__ end____ width___ exp.time_
  2 omega  -22.00    4.00   1.0000   25.0000
omega____ theta____ kappa____ phi______ frames
    -      -28.6994  -77.0000 -120.0000 26

#__ type_ start__ end____ width___ exp.time_
  3 omega -102.00  -67.00   1.0000   25.0000
omega____ theta____ kappa____ phi______ frames
    -      -28.6994 -179.0000 -120.0000 35

#__ type_ start__ end____ width___ exp.time_
  4 omega   44.00  110.00   1.0000   25.0000
omega____ theta____ kappa____ phi______ frames
    -       29.7932  179.0000  -60.0000 66

#__ type_ start__ end____ width___ exp.time_
  5 omega   39.00   99.00   1.0000   25.0000
omega____ theta____ kappa____ phi______ frames
    -       29.7932   57.0000  -90.0000 60

#__ type_ start__ end____ width___ exp.time_
  6 omega  -45.00   88.00   1.0000   25.0000
omega____ theta____ kappa____ phi______ frames
    -       29.7932  -19.0000  -60.0000 133

#__ type_ start__ end____ width___ exp.time_
  7 omega  -38.00   46.00   1.0000   25.0000
omega____ theta____ kappa____ phi______ frames
    -       29.7932  -38.0000   90.0000 84

;
_diffrn_measurement_device 'four-circle diffractometer'
_diffrn_measurement_device_type 'Xcalibur, Sapphire3'
_diffrn_measurement_method '\w scans'
_diffrn_orient_matrix_UB_11 -0.0187792000
_diffrn_orient_matrix_UB_12 -0.0083280000
_diffrn_orient_matrix_UB_13 0.0465930000
_diffrn_orient_matrix_UB_21 -0.0709937000
_diffrn_orient_matrix_UB_22 -0.0281504000
_diffrn_orient_matrix_UB_23 -0.0122220000
_diffrn_orient_matrix_UB_31 -0.0084379000
_diffrn_orient_matrix_UB_32 -0.0677576000
_diffrn_orient_matrix_UB_33 -0.0006570000
_diffrn_radiation_monochromator graphite
_diffrn_radiation_probe x-ray
_diffrn_radiation_type MoK\a
_diffrn_radiation_wavelength 0.71073
_diffrn_reflns_av_R_equivalents 0.0568
_diffrn_reflns_av_sigmaI/netI 0.0824
_diffrn_reflns_av_unetI/netI 0.0336
_diffrn_reflns_Laue_measured_fraction_full 0.994
_diffrn_reflns_Laue_measured_fraction_max 0.964
_diffrn_reflns_limit_h_max 15
_diffrn_reflns_limit_h_min -16
_diffrn_reflns_limit_k_max 16
_diffrn_reflns_limit_k_min -15
_diffrn_reflns_limit_l_max 21
_diffrn_reflns_limit_l_min -21
_diffrn_reflns_number 15991
_diffrn_reflns_point_group_measured_fraction_full 0.994
_diffrn_reflns_point_group_measured_fraction_max 0.964
_diffrn_reflns_theta_full 25.242
_diffrn_reflns_theta_max 32.351
_diffrn_reflns_theta_min 4.247
_diffrn_source 'Enhance (Mo) X-ray Source'
_exptl_absorpt_coefficient_mu 1.038
_exptl_absorpt_correction_T_max 1.00000
_exptl_absorpt_correction_T_min 0.76358
_exptl_absorpt_correction_type multi-scan
_exptl_absorpt_process_details
;
CrysAlisPro, Agilent Technologies,
Version 1.171.37.33 (release 27-03-2014 CrysAlis171 .NET)
(compiled Mar 27 2014,17:12:48)
Empirical absorption correction using spherical harmonics,
 implemented in SCALE3 ABSPACK scaling algorithm.
;
_exptl_crystal_colour colorless
_exptl_crystal_density_diffrn 1.706
_exptl_crystal_description block
_exptl_crystal_F_000 820
_exptl_crystal_size_max 0.500
_exptl_crystal_size_mid 0.370
_exptl_crystal_size_min 0.230
_refine_diff_density_max 0.536
_refine_diff_density_min -0.367
_refine_diff_density_rms 0.069
_refine_ls_extinction_method none
_refine_ls_goodness_of_fit_ref 1.023
_refine_ls_hydrogen_treatment constr
_refine_ls_matrix_type full
_refine_ls_number_parameters 97
_refine_ls_number_reflns 1815
_refine_ls_number_restraints 0
_refine_ls_restrained_S_all 1.023
_refine_ls_R_factor_all 0.0744
_refine_ls_R_factor_gt 0.0397
_refine_ls_shift/su_max 0.000
_refine_ls_shift/su_mean 0.000
_refine_ls_structure_factor_coef Fsqd
_refine_ls_weighting_details 'w=1/[\s^2^(Fo^2^)+(0.0469P)^2^+0.5751P] where P=(Fo^2^+2Fc^2^)/3'
_refine_ls_weighting_scheme calc
_refine_ls_wR_factor_gt 0.0881
_refine_ls_wR_factor_ref 0.1050
_reflns_Friedel_coverage 0.000
_reflns_number_gt 1210
_reflns_number_total 1815
_reflns_threshold_expression 'I > 2\s(I)'
_cod_data_source_file c8ta01412d2.cif
_cod_data_source_block lx370
_cod_original_cell_volume 1566.53(14)
_cod_original_sg_symbol_H-M ' P-3c1'
_cod_database_code 7237124
_shelx_space_group_comment
;
The symmetry employed for this shelxl refinement is uniquely defined
by the following loop, which should always be used as a source of
symmetry information in preference to the above space-group names.
They are only intended as comments.
;
_shelx_estimated_absorpt_t_min 0.547
_shelx_estimated_absorpt_t_max 0.796
_shelxl_version_number 2013-4

loop_
_space_group_symop_operation_xyz
'x, y, z'
'-y, x-y, z'
'-x+y, -x, z'
'y, x, -z+1/2'
'-x, -x+y, -z+1/2'
'x-y, -y, -z+1/2'
'-x, -y, -z'
'y, -x+y, -z'
'x-y, x, -z'
'-y, -x, z-1/2'
'x, x-y, z-1/2'
'-x+y, y, z-1/2'

loop_
_atom_site_label
_atom_site_type_symbol
_atom_site_fract_x
_atom_site_fract_y
_atom_site_fract_z
_atom_site_U_iso_or_equiv
_atom_site_adp_type
_atom_site_occupancy
_atom_site_site_symmetry_order
_atom_site_calc_flag
_atom_site_refinement_flags_posn
_atom_site_refinement_flags_adp
_atom_site_refinement_flags_occupancy
_atom_site_disorder_assembly
_atom_site_disorder_group
Zn1 Zn 0.0000 0.0000 0.0000 0.02269(14) Uani 1 6 d S T P . .
N1 N 0.04857(16) 0.17928(16) 0.08366(10) 0.0270(3) Uani 1 1 d . . . . .
N2 N 0.16535(19) 0.24324(19) 0.13542(13) 0.0410(4) Uani 1 1 d . . . . .
N3 N 0.17401(19) 0.3524(2) 0.17358(13) 0.0431(4) Uani 1 1 d . . . . .
N4 N 0.06209(17) 0.35962(16) 0.14731(10) 0.0303(3) Uani 1 1 d . . . . .
C1 C -0.0127(2) 0.25375(19) 0.09238(13) 0.0311(4) Uani 1 1 d . . . . .
H1 H -0.0973 0.2346 0.0638 0.037 Uiso 1 1 calc R U . . .
C3 C -0.0614(4) 0.4577(4) 0.2317(2) 0.0318(8) Uani 0.5 1 d . . P . .
H3A H -0.1479 0.3754 0.2098 0.038 Uiso 0.5 1 calc R U P . .
H3B H -0.0763 0.5384 0.2274 0.038 Uiso 0.5 1 calc R U P . .
Cl1A Cl 0.3333 0.6667 -0.0143(5) 0.0341(12) Uani 0.330(9) 3 d S T P A 1
O1A O 0.2225(14) 0.5323(15) -0.0421(9) 0.060(3) Uani 0.330(9) 1 d . . P A 1
O2A O 0.3333 0.6667 0.0826(6) 0.052(3) Uani 0.330(9) 3 d S T P A 1
O2B O 0.3333 0.6667 -0.1366(4) 0.117(4) Uani 0.670(9) 3 d S T P A 2
O1B O 0.2453(8) 0.5307(7) -0.0120(6) 0.096(2) Uani 0.670(9) 1 d . . P A 2
Cl1B Cl 0.3333 0.6667 -0.0411(2) 0.0318(5) Uani 0.670(9) 3 d S T P A 2
C2 C 0.0469(3) 0.4814(2) 0.16900(15) 0.0428(5) Uani 1 1 d . . . . .
H2A H 0.1366 0.5558 0.1937 0.051 Uiso 0.5 1 d R U P B 1
H2B H 0.0295 0.5164 0.1115 0.051 Uiso 0.5 1 d R U P B 1
H2C H 0.0928 0.5418 0.1326 0.051 Uiso 0.5 1 d R U P C 2
H2D H -0.0416 0.4711 0.1541 0.051 Uiso 0.5 1 d R U P C 2

loop_
_atom_site_aniso_label
_atom_site_aniso_U_11
_atom_site_aniso_U_22
_atom_site_aniso_U_33
_atom_site_aniso_U_23
_atom_site_aniso_U_13
_atom_site_aniso_U_12
Zn1 0.02155(16) 0.02155(16) 0.0250(2) 0.000 0.000 0.01078(8)
N1 0.0255(7) 0.0255(7) 0.0290(7) -0.0032(6) 0.0006(6) 0.0120(6)
N2 0.0356(9) 0.0392(10) 0.0499(10) -0.0171(8) -0.0123(8) 0.0200(8)
N3 0.0403(10) 0.0361(9) 0.0527(11) -0.0175(8) -0.0113(8) 0.0190(8)
N4 0.0362(9) 0.0232(7) 0.0297(7) 0.0003(6) 0.0048(6) 0.0134(7)
C1 0.0336(9) 0.0288(9) 0.0331(9) -0.0035(7) -0.0020(7) 0.0174(8)
C3 0.043(2) 0.0321(19) 0.0305(17) 0.0005(14) -0.0008(15) 0.0263(17)
Cl1A 0.0327(11) 0.0327(11) 0.037(3) 0.000 0.000 0.0163(5)
O1A 0.050(4) 0.049(5) 0.078(6) -0.029(5) -0.029(5) 0.022(4)
O2A 0.061(4) 0.061(4) 0.036(4) 0.000 0.000 0.030(2)
O2B 0.155(5) 0.155(5) 0.039(3) 0.000 0.000 0.078(3)
O1B 0.085(5) 0.037(2) 0.137(6) 0.019(3) 0.052(4) 0.008(3)
Cl1B 0.0299(5) 0.0299(5) 0.0355(14) 0.000 0.000 0.0150(3)
C2 0.0690(16) 0.0264(10) 0.0386(11) 0.0037(8) 0.0102(10) 0.0281(11)

loop_
_atom_type_symbol
_atom_type_description
_atom_type_scat_dispersion_real
_atom_type_scat_dispersion_imag
_atom_type_scat_source
C C 0.0033 0.0016 'International Tables Vol C Tables 4.2.6.8 and 6.1.1.4'
Cl Cl 0.1484 0.1585 'International Tables Vol C Tables 4.2.6.8 and 6.1.1.4'
N N 0.0061 0.0033 'International Tables Vol C Tables 4.2.6.8 and 6.1.1.4'
O O 0.0106 0.0060 'International Tables Vol C Tables 4.2.6.8 and 6.1.1.4'
Zn Zn 0.2839 1.4301 'International Tables Vol C Tables 4.2.6.8 and 6.1.1.4'
H H 0.0000 0.0000 'International Tables Vol C Tables 4.2.6.8 and 6.1.1.4'

loop_
_geom_angle_atom_site_label_1
_geom_angle_atom_site_label_2
_geom_angle_atom_site_label_3
_geom_angle
_geom_angle_site_symmetry_1
_geom_angle_site_symmetry_3
N1 Zn1 N1 180.00(9) 9 3
N1 Zn1 N1 89.20(6) 9 .
N1 Zn1 N1 90.80(6) 3 .
N1 Zn1 N1 89.20(6) 9 2
N1 Zn1 N1 90.80(6) 3 2
N1 Zn1 N1 90.80(6) . 2
N1 Zn1 N1 90.80(6) 9 8
N1 Zn1 N1 89.20(6) 3 8
N1 Zn1 N1 89.20(6) . 8
N1 Zn1 N1 180.00(15) 2 8
N1 Zn1 N1 90.80(6) 9 7
N1 Zn1 N1 89.20(6) 3 7
N1 Zn1 N1 180.0 . 7
N1 Zn1 N1 89.20(6) 2 7
N1 Zn1 N1 90.80(6) 8 7
C1 N1 N2 105.96(15) . .
C1 N1 Zn1 131.62(13) . .
N2 N1 Zn1 122.26(12) . .
N3 N2 N1 109.77(17) . .
N2 N3 N4 107.02(16) . .
C1 N4 N3 108.18(15) . .
C1 N4 C2 129.54(18) . .
N3 N4 C2 121.66(17) . .
N1 C1 N4 109.07(17) . .
N1 C1 H1 125.5 . .
N4 C1 H1 125.5 . .
C2 C3 C2 120.4(3) . 5
C2 C3 H3A 107.2 . .
C2 C3 H3A 107.2 5 .
C2 C3 H3B 107.2 . .
C2 C3 H3B 107.2 5 .
H3A C3 H3B 106.9 . .
C2 C3 H2D 161.6 5 .
H3A C3 H2D 80.3 . .
H3B C3 H2D 85.8 . .
O2A Cl1A O1A 106.6(7) . .
O2A Cl1A O1A 106.6(7) . 3_565
O1A Cl1A O1A 112.2(6) . 3_565
O2A Cl1A O1A 106.6(7) . 2_665
O1A Cl1A O1A 112.2(6) . 2_665
O1A Cl1A O1A 112.2(6) 3_565 2_665
O1B Cl1B O1B 110.9(4) . 3_565
O1B Cl1B O1B 110.9(4) . 2_665
O1B Cl1B O1B 110.9(4) 3_565 2_665
O1B Cl1B O2B 108.0(5) . .
O1B Cl1B O2B 108.0(5) 3_565 .
O1B Cl1B O2B 108.0(5) 2_665 .
C3 C2 N4 116.1(2) . .
C3 C2 C3 52.3(3) . 5
N4 C2 C3 114.7(2) . 5
C3 C2 H2A 108.5 . .
N4 C2 H2A 108.3 . .
C3 C2 H2A 59.3 5 .
C3 C2 H2B 108.4 . .
N4 C2 H2B 107.8 . .
C3 C2 H2B 137.5 5 .
H2A C2 H2B 107.3 . .
C3 C2 H2C 134.7 . .
N4 C2 H2C 107.5 . .
C3 C2 H2C 118.6 5 .
C3 C2 H2D 53.8 . .
N4 C2 H2D 114.9 . .
C3 C2 H2D 102.6 5 .
H2C C2 H2D 97.5 . .

loop_
_geom_bond_atom_site_label_1
_geom_bond_atom_site_label_2
_geom_bond_distance
_geom_bond_site_symmetry_2
Zn1 N1 2.1647(15) 9
Zn1 N1 2.1647(15) 3
Zn1 N1 2.1647(15) .
Zn1 N1 2.1647(15) 2
Zn1 N1 2.1647(15) 8
Zn1 N1 2.1648(15) 7
N1 C1 1.311(2) .
N1 N2 1.357(2) .
N2 N3 1.293(2) .
N3 N4 1.340(2) .
N4 C1 1.321(2) .
N4 C2 1.477(3) .
C1 H1 0.9500 .
C3 C2 1.430(4) .
C3 C2 1.507(4) 5
C3 H3A 0.9900 .
C3 H3B 0.9900 .
C3 H2D 1.1595 .
Cl1A O2A 1.428(12) .
Cl1A O1A 1.437(12) .
Cl1A O1A 1.437(12) 3_565
Cl1A O1A 1.437(12) 2_665
O2B Cl1B 1.406(7) .
O1B Cl1B 1.391(6) .
Cl1B O1B 1.392(6) 3_565
Cl1B O1B 1.392(6) 2_665
C2 C3 1.507(4) 5
C2 H2A 0.9900 .
C2 H2B 0.9900 .
C2 H2C 0.8086 .
C2 H2D 0.9546 .

loop_
_geom_torsion_atom_site_label_1
_geom_torsion_atom_site_label_2
_geom_torsion_atom_site_label_3
_geom_torsion_atom_site_label_4
_geom_torsion
_geom_torsion_site_symmetry_1
_geom_torsion_site_symmetry_4
C1 N1 N2 N3 -0.2(2) . .
Zn1 N1 N2 N3 175.68(14) . .
N1 N2 N3 N4 0.4(2) . .
N2 N3 N4 C1 -0.5(2) . .
N2 N3 N4 C2 -172.28(17) . .
N2 N1 C1 N4 -0.1(2) . .
Zn1 N1 C1 N4 -175.44(12) . .
N3 N4 C1 N1 0.4(2) . .
C2 N4 C1 N1 171.32(17) . .
C2 C3 C2 N4 72.0(3) 5 .
C2 C3 C2 C3 -30.1(4) 5 5
C1 N4 C2 C3 78.0(3) . .
N3 N4 C2 C3 -112.2(3) . .
C1 N4 C2 C3 136.3(3) . 5
N3 N4 C2 C3 -53.8(3) . 5
